data_1502547
loop_
_publ_author_name
'Zhou, Ling'
'Chen, Jie'
'Zhou, Jing'
'Yeung, Ying-Yeung'

_publ_section_title
;
 N-Bromosuccinimide promoted one-pot synthesis of guanidine: scope and
 mechanism.
;
_journal_issue 21
_journal_name_full 'Organic letters'
_journal_page_first 5804
_journal_page_last 5807
_journal_paper_doi 10.1021/ol202402y
_journal_volume 13
_journal_year 2011
_chemical_formula_sum 'C18 H18 N4 O4 S'
_chemical_formula_weight 386.42
_chemical_name_systematic
; 
 ? 
;
_space_group_IT_number 2
_symmetry_cell_setting triclinic
_symmetry_space_group_name_Hall '-P 1'
_symmetry_space_group_name_H-M 'P -1'
_atom_sites_solution_hydrogens geom
_atom_sites_solution_primary direct
_atom_sites_solution_secondary difmap
_audit_creation_method SHELXL-97
_cell_angle_alpha 101.5580(10)
_cell_angle_beta 105.0690(10)
_cell_angle_gamma 95.0010(10)
_cell_formula_units_Z 2
_cell_length_a 7.9534(5)
_cell_length_b 9.0801(6)
_cell_length_c 12.9399(8)
_cell_measurement_reflns_used 6839
_cell_measurement_temperature 223(2)
_cell_measurement_theta_max 27.53
_cell_measurement_theta_min 2.31
_cell_volume 874.43(10)
_computing_cell_refinement 'Bruker SMART'
_computing_data_collection 'Bruker SMART'
_computing_data_reduction 'Bruker SAINT'
_computing_molecular_graphics 'Bruker SHELXTL'
_computing_publication_material 'Bruker SHELXTL'
_computing_structure_refinement 'SHELXL-97 (Sheldrick, 1997)'
_computing_structure_solution 'SHELXS-97 (Sheldrick, 1990)'
_diffrn_ambient_temperature 223(2)
_diffrn_measured_fraction_theta_full 0.998
_diffrn_measured_fraction_theta_max 0.998
_diffrn_measurement_device_type 'CCD area detector'
_diffrn_measurement_method 'phi and omega scans'
_diffrn_radiation_monochromator graphite
_diffrn_radiation_source 'fine-focus sealed tube'
_diffrn_radiation_type MoK\a
_diffrn_radiation_wavelength 0.71073
_diffrn_reflns_av_R_equivalents 0.0266
_diffrn_reflns_av_sigmaI/netI 0.0290
_diffrn_reflns_limit_h_max 10
_diffrn_reflns_limit_h_min -10
_diffrn_reflns_limit_k_max 11
_diffrn_reflns_limit_k_min -11
_diffrn_reflns_limit_l_max 16
_diffrn_reflns_limit_l_min -16
_diffrn_reflns_number 11348
_diffrn_reflns_theta_full 27.50
_diffrn_reflns_theta_max 27.50
_diffrn_reflns_theta_min 1.68
_exptl_absorpt_coefficient_mu 0.219
_exptl_absorpt_correction_T_max 0.9371
_exptl_absorpt_correction_T_min 0.8797
_exptl_absorpt_correction_type multi-scan
_exptl_absorpt_process_details 'Sadabs, (Sheldrick 2001)'
_exptl_crystal_colour COLOURLESS
_exptl_crystal_density_diffrn 1.468
_exptl_crystal_density_meas ?
_exptl_crystal_density_method 'not measured'
_exptl_crystal_description BLOCK
_exptl_crystal_F_000 404
_exptl_crystal_size_max 0.60
_exptl_crystal_size_mid 0.50
_exptl_crystal_size_min 0.30
_refine_diff_density_max 0.312
_refine_diff_density_min -0.334
_refine_diff_density_rms 0.049
_refine_ls_extinction_method none
_refine_ls_goodness_of_fit_ref 1.053
_refine_ls_hydrogen_treatment constr
_refine_ls_matrix_type full
_refine_ls_number_parameters 246
_refine_ls_number_reflns 4006
_refine_ls_number_restraints 0
_refine_ls_restrained_S_all 1.053
_refine_ls_R_factor_all 0.0400
_refine_ls_R_factor_gt 0.0373
_refine_ls_shift/su_max 0.000
_refine_ls_shift/su_mean 0.000
_refine_ls_structure_factor_coef Fsqd
_refine_ls_weighting_details 'calc w=1/[\s^2^(Fo^2^)+(0.0508P)^2^+0.2900P] where P=(Fo^2^+2Fc^2^)/3'
_refine_ls_weighting_scheme calc
_refine_ls_wR_factor_gt 0.1000
_refine_ls_wR_factor_ref 0.1018
_reflns_number_gt 3673
_reflns_number_total 4006
_reflns_threshold_expression >2sigma(I)
_cod_data_source_file ol202402y_si_005.cif
_cod_data_source_block a010
_cod_depositor_comments
;
The following automatic conversions were performed:

'_symmetry_cell_setting' value 'Triclinic' changed to 'triclinic'
according to /home/saulius/struct/CIF-dictionaries/cif_core.dic
dictionary named 'cif_core.dic' version 2.4.1 from
2010-06-29.

'_exptl_absorpt_correction_type' value 'Multi-scan'
changed to 'multi-scan' according to
/home/saulius/struct/CIF-dictionaries/cif_core.dic dictionary named
'cif_core.dic' version 2.4.1 from 2010-06-29.

Automatic conversion script
Id: cif_fix_values 1715 2011-07-08 13:25:40Z adriana 

The following automatic conversions were performed:

'_exptl_crystal_density_meas' value 'Not Measured' was changed to '?'
- the value is perceived as not measured.

Automatic conversion script
Id: cif_fix_values 3008 2015-01-20 13:52:24Z robertas 
;
_cod_original_sg_symbol_H-M P-1
_cod_database_code 1502547

loop_
_symmetry_equiv_pos_as_xyz
'x, y, z'
'-x, -y, -z'

loop_
_atom_site_label
_atom_site_type_symbol
_atom_site_fract_x
_atom_site_fract_y
_atom_site_fract_z
_atom_site_U_iso_or_equiv
_atom_site_adp_type
_atom_site_occupancy
_atom_site_symmetry_multiplicity
_atom_site_calc_flag
_atom_site_refinement_flags
S1 S 0.27263(4) 0.52679(4) 0.21817(3) 0.02912(11) Uani 1 1 d .
O1 O 0.21432(15) 0.37345(12) 0.21745(8) 0.0397(3) Uani 1 1 d .
O2 O 0.42145(14) 0.55999(13) 0.17993(8) 0.0390(2) Uani 1 1 d .
O3 O -0.47213(18) 0.7614(2) -0.00744(13) 0.0701(4) Uani 1 1 d .
O4 O -0.2883(2) 0.92175(17) -0.04182(12) 0.0647(4) Uani 1 1 d .
N1 N 0.31555(14) 0.62491(12) 0.34848(8) 0.0263(2) Uani 1 1 d .
N2 N 0.19943(15) 0.84230(13) 0.40676(9) 0.0292(2) Uani 1 1 d .
N3 N 0.42912(15) 0.86761(14) 0.32549(10) 0.0330(3) Uani 1 1 d .
N4 N -0.3236(2) 0.81319(17) -0.00474(11) 0.0467(3) Uani 1 1 d .
C1 C 0.31499(17) 0.78825(14) 0.36337(10) 0.0265(3) Uani 1 1 d .
C2 C 0.19821(17) 0.57919(15) 0.41327(10) 0.0275(3) Uani 1 1 d .
H2 H 0.1167 0.4845 0.3728 0.033 Uiso 1 1 calc R
C3 C 0.09773(17) 0.71726(15) 0.43151(10) 0.0275(3) Uani 1 1 d .
H3 H -0.0259 0.6951 0.3849 0.033 Uiso 1 1 calc R
C4 C 0.11084(16) 0.74954(15) 0.55269(11) 0.0269(3) Uani 1 1 d .
C5 C 0.23064(17) 0.66802(15) 0.60714(11) 0.0281(3) Uani 1 1 d .
C6 C 0.3053(2) 0.56665(17) 0.52852(11) 0.0338(3) Uani 1 1 d .
H6A H 0.2906 0.4615 0.5362 0.041 Uiso 1 1 calc R
H6B H 0.4308 0.6016 0.5417 0.041 Uiso 1 1 calc R
C7 C 0.03137(18) 0.85403(16) 0.61063(12) 0.0330(3) Uani 1 1 d .
H7 H -0.0511 0.9078 0.5737 0.040 Uiso 1 1 calc R
C8 C 0.0765(2) 0.87738(17) 0.72455(12) 0.0378(3) Uani 1 1 d .
H8 H 0.0233 0.9473 0.7649 0.045 Uiso 1 1 calc R
C9 C 0.1988(2) 0.79909(18) 0.77931(12) 0.0372(3) Uani 1 1 d .
H9 H 0.2297 0.8180 0.8565 0.045 Uiso 1 1 calc R
C10 C 0.27616(18) 0.69283(17) 0.72113(11) 0.0337(3) Uani 1 1 d .
H10 H 0.3579 0.6386 0.7582 0.040 Uiso 1 1 calc R
C11 C 0.09574(17) 0.60493(15) 0.14448(10) 0.0282(3) Uani 1 1 d .
C12 C 0.12990(19) 0.71969(16) 0.09304(11) 0.0329(3) Uani 1 1 d .
H12 H 0.2452 0.7511 0.0921 0.039 Uiso 1 1 calc R
C13 C -0.0093(2) 0.78721(17) 0.04296(11) 0.0365(3) Uani 1 1 d .
H13 H 0.0098 0.8648 0.0071 0.044 Uiso 1 1 calc R
C14 C -0.1762(2) 0.73836(17) 0.04684(11) 0.0349(3) Uani 1 1 d .
C15 C -0.21336(19) 0.62262(18) 0.09561(12) 0.0374(3) Uani 1 1 d .
H15 H -0.3292 0.5905 0.0951 0.045 Uiso 1 1 calc R
C16 C -0.07415(19) 0.55510(17) 0.14555(11) 0.0341(3) Uani 1 1 d .
H16 H -0.0945 0.4761 0.1799 0.041 Uiso 1 1 calc R
C17 C 0.61147(19) 0.8375(2) 0.34257(14) 0.0440(4) Uani 1 1 d .
H17A H 0.6866 0.9085 0.4080 0.066 Uiso 1 1 calc R
H17B H 0.6506 0.8497 0.2793 0.066 Uiso 1 1 calc R
H17C H 0.6177 0.7344 0.3516 0.066 Uiso 1 1 calc R
C18 C 0.4060(2) 1.02502(18) 0.32627(14) 0.0457(4) Uani 1 1 d .
H18A H 0.2818 1.0312 0.2987 0.069 Uiso 1 1 calc R
H18B H 0.4694 1.0624 0.2798 0.069 Uiso 1 1 calc R
H18C H 0.4514 1.0863 0.4009 0.069 Uiso 1 1 calc R

loop_
_atom_site_aniso_label
_atom_site_aniso_U_11
_atom_site_aniso_U_22
_atom_site_aniso_U_33
_atom_site_aniso_U_23
_atom_site_aniso_U_13
_atom_site_aniso_U_12
S1 0.03158(18) 0.03091(18) 0.02618(17) 0.00444(12) 0.01052(13) 0.00953(13)
O1 0.0532(7) 0.0293(5) 0.0362(5) 0.0042(4) 0.0129(5) 0.0109(4)
O2 0.0363(5) 0.0504(6) 0.0355(5) 0.0081(4) 0.0180(4) 0.0148(5)
O3 0.0435(7) 0.0984(12) 0.0743(10) 0.0317(8) 0.0115(7) 0.0309(7)
O4 0.0757(10) 0.0597(8) 0.0644(9) 0.0273(7) 0.0130(7) 0.0318(7)
N1 0.0270(5) 0.0286(5) 0.0247(5) 0.0062(4) 0.0095(4) 0.0060(4)
N2 0.0334(6) 0.0290(6) 0.0282(5) 0.0100(4) 0.0100(4) 0.0087(4)
N3 0.0313(6) 0.0351(6) 0.0331(6) 0.0103(5) 0.0097(5) 0.0004(5)
N4 0.0508(8) 0.0540(9) 0.0349(7) 0.0075(6) 0.0081(6) 0.0242(7)
C1 0.0280(6) 0.0276(6) 0.0219(6) 0.0058(5) 0.0040(5) 0.0038(5)
C2 0.0291(6) 0.0274(6) 0.0295(6) 0.0077(5) 0.0129(5) 0.0062(5)
C3 0.0252(6) 0.0306(6) 0.0285(6) 0.0086(5) 0.0084(5) 0.0083(5)
C4 0.0246(6) 0.0294(6) 0.0297(6) 0.0086(5) 0.0109(5) 0.0054(5)
C5 0.0274(6) 0.0310(6) 0.0313(6) 0.0117(5) 0.0131(5) 0.0072(5)
C6 0.0402(7) 0.0379(7) 0.0333(7) 0.0163(6) 0.0168(6) 0.0199(6)
C7 0.0299(7) 0.0352(7) 0.0392(7) 0.0107(6) 0.0149(6) 0.0119(5)
C8 0.0408(8) 0.0381(8) 0.0388(8) 0.0041(6) 0.0210(6) 0.0094(6)
C9 0.0396(8) 0.0461(8) 0.0281(7) 0.0084(6) 0.0143(6) 0.0043(6)
C10 0.0318(7) 0.0425(8) 0.0321(7) 0.0158(6) 0.0119(5) 0.0087(6)
C11 0.0306(6) 0.0309(6) 0.0213(6) 0.0029(5) 0.0061(5) 0.0053(5)
C12 0.0340(7) 0.0363(7) 0.0284(6) 0.0066(5) 0.0102(5) 0.0028(6)
C13 0.0463(8) 0.0337(7) 0.0298(7) 0.0085(6) 0.0102(6) 0.0074(6)
C14 0.0384(8) 0.0391(8) 0.0244(6) 0.0028(5) 0.0053(5) 0.0134(6)
C15 0.0302(7) 0.0491(9) 0.0320(7) 0.0068(6) 0.0091(6) 0.0062(6)
C16 0.0348(7) 0.0382(7) 0.0297(7) 0.0099(6) 0.0090(5) 0.0029(6)
C17 0.0285(7) 0.0563(10) 0.0461(9) 0.0115(7) 0.0117(6) -0.0018(7)
C18 0.0539(10) 0.0353(8) 0.0494(9) 0.0158(7) 0.0150(8) -0.0007(7)

loop_
_atom_type_symbol
_atom_type_description
_atom_type_scat_dispersion_real
_atom_type_scat_dispersion_imag
_atom_type_scat_source
C C 0.0033 0.0016 'International Tables Vol C Tables 4.2.6.8 and 6.1.1.4'
H H 0.0000 0.0000 'International Tables Vol C Tables 4.2.6.8 and 6.1.1.4'
N N 0.0061 0.0033 'International Tables Vol C Tables 4.2.6.8 and 6.1.1.4'
O O 0.0106 0.0060 'International Tables Vol C Tables 4.2.6.8 and 6.1.1.4'
S S 0.1246 0.1234 'International Tables Vol C Tables 4.2.6.8 and 6.1.1.4'

loop_
_geom_angle_atom_site_label_1
_geom_angle_atom_site_label_2
_geom_angle_atom_site_label_3
_geom_angle
O1 S1 O2 119.49(7)
O1 S1 N1 106.08(6)
O2 S1 N1 108.32(6)
O1 S1 C11 109.70(7)
O2 S1 C11 107.85(6)
N1 S1 C11 104.37(6)
C1 N1 C2 103.70(9)
C1 N1 S1 115.52(8)
C2 N1 S1 117.06(8)
C1 N2 C3 108.60(11)
C1 N3 C18 116.12(12)
C1 N3 C17 120.65(12)
C18 N3 C17 114.82(13)
O4 N4 O3 124.65(15)
O4 N4 C14 117.82(15)
O3 N4 C14 117.53(15)
N2 C1 N3 125.94(12)
N2 C1 N1 116.09(11)
N3 C1 N1 117.87(11)
N1 C2 C6 111.47(11)
N1 C2 C3 103.37(10)
C6 C2 C3 106.54(10)
N2 C3 C4 110.41(11)
N2 C3 C2 105.26(10)
C4 C3 C2 104.16(10)
C7 C4 C5 120.79(12)
C7 C4 C3 127.98(12)
C5 C4 C3 111.01(11)
C10 C5 C4 120.36(12)
C10 C5 C6 128.01(12)
C4 C5 C6 111.48(11)
C5 C6 C2 104.57(10)
C4 C7 C8 118.51(13)
C9 C8 C7 120.89(13)
C8 C9 C10 120.55(13)
C9 C10 C5 118.88(13)
C12 C11 C16 121.62(13)
C12 C11 S1 119.76(11)
C16 C11 S1 118.50(10)
C11 C12 C13 118.76(13)
C14 C13 C12 118.74(14)
C15 C14 C13 123.39(13)
C15 C14 N4 118.16(14)
C13 C14 N4 118.44(14)
C14 C15 C16 117.81(14)
C15 C16 C11 119.65(13)

loop_
_geom_bond_atom_site_label_1
_geom_bond_atom_site_label_2
_geom_bond_distance
S1 O1 1.4261(11)
S1 O2 1.4279(11)
S1 N1 1.6731(11)
S1 C11 1.7719(13)
O3 N4 1.222(2)
O4 N4 1.221(2)
N1 C1 1.4574(16)
N1 C2 1.4916(16)
N2 C1 1.2796(17)
N2 C3 1.4718(17)
N3 C1 1.3573(17)
N3 C18 1.455(2)
N3 C17 1.4675(19)
N4 C14 1.4819(19)
C2 C6 1.5450(18)
C2 C3 1.5558(17)
C3 C4 1.5104(17)
C4 C7 1.3884(18)
C4 C5 1.3911(18)
C5 C10 1.3901(19)
C5 C6 1.5064(18)
C7 C8 1.390(2)
C8 C9 1.385(2)
C9 C10 1.389(2)
C11 C12 1.3876(19)
C11 C16 1.3915(19)
C12 C13 1.388(2)
C13 C14 1.379(2)
C14 C15 1.378(2)
C15 C16 1.387(2)
